data_7005527
loop_
_publ_author_name
'Hua, Guoxiong'
'Li, Yang'
'Slawin, Alexandra M. Z.'
'Woollins, J. Derek'

_publ_section_title
;
 Stereoselective synthesis of olefins by a reductive coupling reaction.
;
_journal_issue 15
_journal_name_full 'Dalton transactions (Cambridge, England : 2003)'
_journal_page_first 1477
_journal_page_last 1480
_journal_paper_doi 10.1039/b702818k
_journal_year 2007
_chemical_formula_moiety 'C38 H28'
_chemical_formula_sum 'C38 H28'
_chemical_formula_weight 484.38
_chemical_name_systematic
;
?
;
_space_group_IT_number 2
_symmetry_cell_setting triclinic
_symmetry_space_group_name_Hall '-P 1'
_symmetry_space_group_name_H-M 'P -1'
_atom_sites_solution_hydrogens geom
_atom_sites_solution_primary direct
_atom_sites_solution_secondary difmap
_audit_creation_method SHELXL-97
_cell_angle_alpha 91.593(10)
_cell_angle_beta 91.994(11)
_cell_angle_gamma 114.825(8)
_cell_formula_units_Z 2
_cell_length_a 9.7367(18)
_cell_length_b 10.2143(17)
_cell_length_c 14.483(2)
_cell_measurement_reflns_used 3710
_cell_measurement_temperature 93(2)
_cell_measurement_theta_max 28.0773
_cell_measurement_theta_min 2.1984
_cell_volume 1305.1(4)
_computing_cell_refinement 'CrystalClear (Rigaku Corp., 2004)'
_computing_data_collection 'CrystalClear (Rigaku Corp., 2004)'
_computing_data_reduction 'CrystalClear (Rigaku Corp., 2004)'
_computing_molecular_graphics PLATON
_computing_publication_material 'Bruker SHELXTL'
_computing_structure_refinement 'SHELXL-97 (Sheldrick, 1997)'
_computing_structure_solution 'SHELXS-97 (Sheldrick, 1990)'
_diffrn_ambient_temperature 93(2)
_diffrn_detector_area_resol_mean 0.83
_diffrn_measured_fraction_theta_full 0.901
_diffrn_measured_fraction_theta_max 0.743
_diffrn_measurement_device_type CCD
_diffrn_measurement_method dtprofit.ref
_diffrn_radiation_monochromator confocal
_diffrn_radiation_source 'rotating anode'
_diffrn_radiation_type MoK\a
_diffrn_radiation_wavelength 0.71070
_diffrn_reflns_av_R_equivalents 0.0350
_diffrn_reflns_av_sigmaI/netI 0.0439
_diffrn_reflns_limit_h_max 8
_diffrn_reflns_limit_h_min -12
_diffrn_reflns_limit_k_max 12
_diffrn_reflns_limit_k_min -12
_diffrn_reflns_limit_l_max 18
_diffrn_reflns_limit_l_min -18
_diffrn_reflns_number 8008
_diffrn_reflns_theta_full 25.00
_diffrn_reflns_theta_max 27.33
_diffrn_reflns_theta_min 2.31
_exptl_absorpt_coefficient_mu 0.070
_exptl_absorpt_correction_T_max 0.9972
_exptl_absorpt_correction_T_min 0.9896
_exptl_absorpt_correction_type multi-scan
_exptl_crystal_colour Colorless
_exptl_crystal_density_diffrn 1.233
_exptl_crystal_density_method 'not measured'
_exptl_crystal_description Prism
_exptl_crystal_F_000 512
_exptl_crystal_size_max 0.15
_exptl_crystal_size_mid 0.08
_exptl_crystal_size_min 0.04
_refine_diff_density_max 0.258
_refine_diff_density_min -0.268
_refine_diff_density_rms 0.060
_refine_ls_extinction_method none
_refine_ls_goodness_of_fit_ref 1.158
_refine_ls_hydrogen_treatment constr
_refine_ls_matrix_type full
_refine_ls_number_parameters 343
_refine_ls_number_reflns 4377
_refine_ls_number_restraints 0
_refine_ls_restrained_S_all 1.158
_refine_ls_R_factor_all 0.1042
_refine_ls_R_factor_gt 0.0699
_refine_ls_shift/su_max 0.001
_refine_ls_shift/su_mean 0.000
_refine_ls_structure_factor_coef Fsqd
_refine_ls_weighting_details 'calc w=1/[\s^2^(Fo^2^)+(0.0324P)^2^+2.7316P] where P=(Fo^2^+2Fc^2^)/3'
_refine_ls_weighting_scheme calc
_refine_ls_wR_factor_gt 0.1437
_refine_ls_wR_factor_ref 0.1631
_reflns_number_gt 3217
_reflns_number_total 4377
_reflns_threshold_expression >2sigma(I)
_cod_data_source_file b702818k.txt
_cod_data_source_block 9
_cod_depositor_comments
;
The following automatic conversions were performed:
'_symmetry_cell_setting' value 'Triclinic' changed to 'triclinic'
according to '/home/saulius/struct/CIF-dictionaries/cif_core.dic'
dictionary named 'cif_core.dic' version 2.4.1 from 2010-06-29.

Automatic conversion script
Id: cif_fix_enum 1527 2010-12-29 10:47:43Z saulius 
;
_cod_original_sg_symbol_H-M P-1
_cod_database_code 7005527

loop_
_symmetry_equiv_pos_as_xyz
'x, y, z'
'-x, -y, -z'

loop_
_atom_site_label
_atom_site_type_symbol
_atom_site_fract_x
_atom_site_fract_y
_atom_site_fract_z
_atom_site_U_iso_or_equiv
_atom_site_adp_type
_atom_site_occupancy
_atom_site_symmetry_multiplicity
_atom_site_calc_flag
_atom_site_refinement_flags
_atom_site_disorder_assembly
_atom_site_disorder_group
C1 C 0.5829(4) 0.2623(3) 0.0989(2) 0.0180(7) Uani 1 1 d . . .
C36 C 0.2285(4) 0.1090(4) -0.4807(2) 0.0292(8) Uani 1 1 d . . .
H36 H 0.1867 0.0229 -0.5189 0.035 Uiso 1 1 calc R . .
C13 C 0.5244(4) 0.1709(4) 0.2609(2) 0.0203(7) Uani 1 1 d . . .
H13 H 0.4266 0.1039 0.2382 0.024 Uiso 1 1 calc R . .
C3 C 0.8135(4) 0.2272(4) 0.0552(2) 0.0204(7) Uani 1 1 d . . .
H3 H 0.8006 0.1696 0.1074 0.025 Uiso 1 1 calc R . .
C9 C 0.7658(4) 0.3619(4) 0.2372(2) 0.0196(7) Uani 1 1 d . . .
H9 H 0.8353 0.4275 0.1977 0.024 Uiso 1 1 calc R . .
C23 C 0.3288(4) 0.3454(4) 0.1840(2) 0.0219(7) Uani 1 1 d . . .
H23 H 0.4185 0.4328 0.1860 0.026 Uiso 1 1 calc R . .
C26 C 0.0675(4) 0.0905(4) 0.1815(3) 0.0309(9) Uani 1 1 d . . .
H26 H -0.0210 0.0023 0.1814 0.037 Uiso 1 1 calc R . .
C35 C 0.2503(4) 0.1016(4) -0.3857(2) 0.0240(8) Uani 1 1 d . . .
H35 H 0.2236 0.0103 -0.3597 0.029 Uiso 1 1 calc R . .
C38 C 0.3274(4) 0.3664(4) -0.4639(2) 0.0265(8) Uani 1 1 d . . .
H38 H 0.3545 0.4574 -0.4904 0.032 Uiso 1 1 calc R . .
C15 C 0.9029(4) 0.2784(4) 0.5112(2) 0.0243(8) Uani 1 1 d . . .
H15 H 0.9748 0.2977 0.4649 0.029 Uiso 1 1 calc R . .
C24 C 0.2103(4) 0.3344(4) 0.2381(2) 0.0269(8) Uani 1 1 d . . .
H24 H 0.2186 0.4152 0.2760 0.032 Uiso 1 1 calc R . .
C8 C 0.6228(3) 0.2654(3) 0.2004(2) 0.0178(7) Uani 1 1 d . . .
C27 C 0.1844(4) 0.1025(4) 0.1251(2) 0.0238(8) Uani 1 1 d . . .
H27 H 0.1739 0.0233 0.0850 0.029 Uiso 1 1 calc R . .
C32 C 0.3853(4) 0.1232(4) -0.1899(2) 0.0196(7) Uani 1 1 d . . .
H32 H 0.3973 0.0536 -0.2297 0.024 Uiso 1 1 calc R . .
C37 C 0.2677(4) 0.2418(4) -0.5197(2) 0.0288(9) Uani 1 1 d . . .
H37 H 0.2535 0.2467 -0.5846 0.035 Uiso 1 1 calc R . .
C25 C 0.0802(4) 0.2073(4) 0.2378(2) 0.0308(9) Uani 1 1 d . . .
H25 H 0.0000 0.2001 0.2758 0.037 Uiso 1 1 calc R . .
C34 C 0.3105(4) 0.2258(4) -0.3290(2) 0.0202(7) Uani 1 1 d . . .
C22 C 0.3173(4) 0.2298(4) 0.1268(2) 0.0200(7) Uani 1 1 d . . .
C19 C 0.6570(4) 0.2442(4) 0.5578(2) 0.0270(8) Uani 1 1 d . . .
H19 H 0.5579 0.2364 0.5433 0.032 Uiso 1 1 calc R . .
C33 C 0.4188(3) 0.1267(4) -0.0954(2) 0.0188(7) Uani 1 1 d . . .
H33 H 0.4563 0.0614 -0.0719 0.023 Uiso 1 1 calc R . .
C2 C 0.7112(3) 0.2881(4) 0.0367(2) 0.0186(7) Uani 1 1 d . . .
C11 C 0.7097(4) 0.2688(4) 0.3894(2) 0.0195(7) Uani 1 1 d . . .
C10 C 0.8084(4) 0.3641(4) 0.3296(2) 0.0203(7) Uani 1 1 d . . .
H10 H 0.9060 0.4314 0.3525 0.024 Uiso 1 1 calc R . .
C30 C 0.3091(4) 0.3151(4) -0.1662(2) 0.0198(7) Uani 1 1 d . . .
H30 H 0.2724 0.3811 -0.1896 0.024 Uiso 1 1 calc R . .
C7 C 0.7361(4) 0.3747(3) -0.0391(2) 0.0190(7) Uani 1 1 d . . .
H7 H 0.6698 0.4191 -0.0526 0.023 Uiso 1 1 calc R . .
C6 C 0.8561(4) 0.3976(4) -0.0954(2) 0.0218(7) Uani 1 1 d . . .
H6 H 0.8713 0.4571 -0.1468 0.026 Uiso 1 1 calc R . .
C5 C 0.9540(4) 0.3329(4) -0.0761(2) 0.0220(7) Uani 1 1 d . . .
H5 H 1.0351 0.3469 -0.1151 0.026 Uiso 1 1 calc R . .
C4 C 0.9330(4) 0.2488(4) -0.0007(2) 0.0223(7) Uani 1 1 d . . .
H4 H 1.0003 0.2057 0.0130 0.027 Uiso 1 1 calc R . .
C28 C 0.3983(3) 0.2244(4) -0.0349(2) 0.0187(7) Uani 1 1 d . . .
C29 C 0.3367(4) 0.3142(4) -0.0717(2) 0.0203(7) Uani 1 1 d . . .
H29 H 0.3133 0.3759 -0.0312 0.024 Uiso 1 1 calc R . .
C31 C 0.3343(3) 0.2208(4) -0.2271(2) 0.0193(7) Uani 1 1 d . . .
C12 C 0.5667(4) 0.1730(4) 0.3537(2) 0.0207(7) Uani 1 1 d . . .
H12 H 0.4971 0.1080 0.3935 0.025 Uiso 1 1 calc R . .
C17 C 0.8421(4) 0.2417(4) 0.6706(2) 0.0292(8) Uani 1 1 d . . .
H17 H 0.8701 0.2315 0.7326 0.035 Uiso 1 1 calc R . .
C39 C 0.3483(4) 0.3595(4) -0.3689(2) 0.0234(8) Uani 1 1 d . . .
H39 H 0.3883 0.4458 -0.3309 0.028 Uiso 1 1 calc R . .
C14 C 0.7573(4) 0.2651(4) 0.4876(2) 0.0204(7) Uani 1 1 d . . .
C18 C 0.7000(4) 0.2345(4) 0.6488(2) 0.0303(9) Uani 1 1 d . . .
H18 H 0.6314 0.2230 0.6962 0.036 Uiso 1 1 calc R . .
C21 C 0.4424(4) 0.2390(4) 0.0659(2) 0.0201(7) Uani 1 1 d . . .
C16 C 0.9435(4) 0.2638(4) 0.6018(2) 0.0280(8) Uani 1 1 d . . .
H16 H 1.0415 0.2689 0.6167 0.034 Uiso 1 1 calc R . .

loop_
_atom_site_aniso_label
_atom_site_aniso_U_11
_atom_site_aniso_U_22
_atom_site_aniso_U_33
_atom_site_aniso_U_23
_atom_site_aniso_U_13
_atom_site_aniso_U_12
C1 0.0232(17) 0.0151(17) 0.0171(16) 0.0007(13) 0.0022(13) 0.0093(13)
C36 0.029(2) 0.035(2) 0.0235(18) -0.0050(16) -0.0031(15) 0.0142(17)
C13 0.0141(16) 0.0238(18) 0.0238(17) -0.0002(14) -0.0005(13) 0.0091(14)
C3 0.0172(16) 0.0220(18) 0.0200(16) 0.0001(14) -0.0017(13) 0.0065(14)
C9 0.0186(17) 0.0215(18) 0.0200(16) 0.0065(14) 0.0057(13) 0.0090(14)
C23 0.0220(17) 0.0260(19) 0.0192(17) 0.0043(15) -0.0010(13) 0.0115(15)
C26 0.0169(18) 0.040(2) 0.034(2) 0.0104(18) 0.0035(15) 0.0097(16)
C35 0.0254(19) 0.025(2) 0.0219(17) 0.0028(15) 0.0009(14) 0.0112(15)
C38 0.0240(18) 0.031(2) 0.0267(18) 0.0126(16) 0.0050(15) 0.0132(16)
C15 0.0211(18) 0.029(2) 0.0228(17) 0.0008(15) 0.0029(14) 0.0106(15)
C24 0.035(2) 0.041(2) 0.0152(16) 0.0039(15) 0.0032(14) 0.0259(18)
C8 0.0178(16) 0.0203(18) 0.0180(16) 0.0020(14) 0.0026(13) 0.0105(14)
C27 0.0208(18) 0.0255(19) 0.0247(18) 0.0031(15) 0.0001(14) 0.0091(15)
C32 0.0182(17) 0.0192(18) 0.0202(16) -0.0009(14) 0.0024(13) 0.0067(14)
C37 0.028(2) 0.048(2) 0.0164(17) 0.0065(17) 0.0004(14) 0.0208(18)
C25 0.025(2) 0.052(3) 0.0253(18) 0.0110(18) 0.0088(15) 0.0244(19)
C34 0.0149(16) 0.029(2) 0.0208(16) 0.0023(15) 0.0012(13) 0.0126(14)
C22 0.0188(17) 0.028(2) 0.0160(16) 0.0028(14) -0.0011(13) 0.0123(15)
C19 0.0193(18) 0.039(2) 0.0247(18) 0.0038(16) 0.0009(14) 0.0138(16)
C33 0.0160(16) 0.0200(18) 0.0213(16) 0.0052(14) 0.0018(13) 0.0082(13)
C2 0.0158(16) 0.0198(18) 0.0179(16) -0.0017(14) -0.0018(13) 0.0056(13)
C11 0.0228(17) 0.0228(19) 0.0186(16) 0.0012(14) 0.0019(13) 0.0150(14)
C10 0.0174(16) 0.0238(19) 0.0204(16) 0.0001(14) -0.0023(13) 0.0098(14)
C30 0.0161(16) 0.0249(19) 0.0215(17) 0.0027(14) 0.0024(13) 0.0114(14)
C7 0.0196(17) 0.0175(17) 0.0186(16) -0.0028(14) -0.0007(13) 0.0068(14)
C6 0.0225(18) 0.0244(19) 0.0168(16) 0.0026(14) 0.0016(13) 0.0082(14)
C5 0.0158(16) 0.0268(19) 0.0203(16) -0.0017(14) 0.0033(13) 0.0058(14)
C4 0.0185(17) 0.0227(19) 0.0263(18) -0.0035(15) -0.0002(14) 0.0096(14)
C28 0.0136(16) 0.0217(18) 0.0191(16) 0.0016(14) 0.0012(13) 0.0058(13)
C29 0.0168(16) 0.0226(18) 0.0224(17) -0.0011(14) 0.0029(13) 0.0092(14)
C31 0.0102(16) 0.0229(18) 0.0226(17) 0.0031(14) 0.0019(13) 0.0045(13)
C12 0.0180(17) 0.0262(19) 0.0220(17) 0.0072(14) 0.0064(13) 0.0126(14)
C17 0.033(2) 0.035(2) 0.0155(16) -0.0009(16) -0.0052(15) 0.0110(17)
C39 0.0212(18) 0.028(2) 0.0228(17) 0.0021(15) 0.0012(14) 0.0124(15)
C14 0.0212(17) 0.0188(18) 0.0217(17) -0.0003(14) 0.0012(13) 0.0089(14)
C18 0.0257(19) 0.043(2) 0.0210(17) 0.0020(16) 0.0045(15) 0.0132(17)
C21 0.0216(17) 0.0194(18) 0.0215(17) 0.0040(14) 0.0031(14) 0.0105(14)
C16 0.0223(18) 0.033(2) 0.0285(19) -0.0032(16) -0.0033(15) 0.0123(16)

loop_
_atom_type_symbol
_atom_type_description
_atom_type_scat_dispersion_real
_atom_type_scat_dispersion_imag
_atom_type_scat_source
C C 0.0030 0.0020 'International Tables Vol C Tables 4.2.6.8 and 6.1.1.4'
H H 0.0000 0.0000 'International Tables Vol C Tables 4.2.6.8 and 6.1.1.4'

loop_
_geom_angle_atom_site_label_1
_geom_angle_atom_site_label_2
_geom_angle_atom_site_label_3
_geom_angle
_geom_angle_site_symmetry_1
_geom_angle_site_symmetry_3
_geom_angle_publ_flag
C21 C1 C2 122.4(3) . . ?
C21 C1 C8 122.6(3) . . ?
C2 C1 C8 114.9(3) . . ?
C37 C36 C35 120.3(3) . . ?
C37 C36 H36 119.9 . . ?
C35 C36 H36 119.9 . . ?
C12 C13 C8 121.3(3) . . ?
C12 C13 H13 119.3 . . ?
C8 C13 H13 119.3 . . ?
C4 C3 C2 121.6(3) . . ?
C4 C3 H3 119.2 . . ?
C2 C3 H3 119.2 . . ?
C10 C9 C8 121.7(3) . . ?
C10 C9 H9 119.1 . . ?
C8 C9 H9 119.1 . . ?
C24 C23 C22 120.4(3) . . ?
C24 C23 H23 119.8 . . ?
C22 C23 H23 119.8 . . ?
C25 C26 C27 119.9(4) . . ?
C25 C26 H26 120.0 . . ?
C27 C26 H26 120.0 . . ?
C34 C35 C36 120.7(3) . . ?
C34 C35 H35 119.7 . . ?
C36 C35 H35 119.7 . . ?
C37 C38 C39 120.3(3) . . ?
C37 C38 H38 119.8 . . ?
C39 C38 H38 119.8 . . ?
C16 C15 C14 120.5(3) . . ?
C16 C15 H15 119.8 . . ?
C14 C15 H15 119.8 . . ?
C25 C24 C23 120.7(3) . . ?
C25 C24 H24 119.7 . . ?
C23 C24 H24 119.7 . . ?
C13 C8 C9 117.1(3) . . ?
C13 C8 C1 122.7(3) . . ?
C9 C8 C1 120.1(3) . . ?
C26 C27 C22 120.7(3) . . ?
C26 C27 H27 119.7 . . ?
C22 C27 H27 119.7 . . ?
C33 C32 C31 120.9(3) . . ?
C33 C32 H32 119.5 . . ?
C31 C32 H32 119.5 . . ?
C38 C37 C36 119.6(3) . . ?
C38 C37 H37 120.2 . . ?
C36 C37 H37 120.2 . . ?
C24 C25 C26 119.5(3) . . ?
C24 C25 H25 120.3 . . ?
C26 C25 H25 120.3 . . ?
C35 C34 C39 118.6(3) . . ?
C35 C34 C31 121.7(3) . . ?
C39 C34 C31 119.6(3) . . ?
C23 C22 C27 118.7(3) . . ?
C23 C22 C21 121.8(3) . . ?
C27 C22 C21 119.5(3) . . ?
C18 C19 C14 120.8(3) . . ?
C18 C19 H19 119.6 . . ?
C14 C19 H19 119.6 . . ?
C32 C33 C28 121.0(3) . . ?
C32 C33 H33 119.5 . . ?
C28 C33 H33 119.5 . . ?
C7 C2 C3 117.4(3) . . ?
C7 C2 C1 122.4(3) . . ?
C3 C2 C1 120.2(3) . . ?
C10 C11 C12 118.1(3) . . ?
C10 C11 C14 121.1(3) . . ?
C12 C11 C14 120.8(3) . . ?
C9 C10 C11 120.7(3) . . ?
C9 C10 H10 119.6 . . ?
C11 C10 H10 119.6 . . ?
C29 C30 C31 120.9(3) . . ?
C29 C30 H30 119.6 . . ?
C31 C30 H30 119.6 . . ?
C6 C7 C2 121.3(3) . . ?
C6 C7 H7 119.4 . . ?
C2 C7 H7 119.4 . . ?
C7 C6 C5 119.8(3) . . ?
C7 C6 H6 120.1 . . ?
C5 C6 H6 120.1 . . ?
C4 C5 C6 119.9(3) . . ?
C4 C5 H5 120.1 . . ?
C6 C5 H5 120.1 . . ?
C5 C4 C3 119.9(3) . . ?
C5 C4 H4 120.0 . . ?
C3 C4 H4 120.0 . . ?
C33 C28 C29 117.7(3) . . ?
C33 C28 C21 122.9(3) . . ?
C29 C28 C21 119.4(3) . . ?
C30 C29 C28 121.3(3) . . ?
C30 C29 H29 119.3 . . ?
C28 C29 H29 119.3 . . ?
C30 C31 C32 117.9(3) . . ?
C30 C31 C34 120.9(3) . . ?
C32 C31 C34 121.2(3) . . ?
C13 C12 C11 121.0(3) . . ?
C13 C12 H12 119.5 . . ?
C11 C12 H12 119.5 . . ?
C18 C17 C16 119.6(3) . . ?
C18 C17 H17 120.2 . . ?
C16 C17 H17 120.2 . . ?
C38 C39 C34 120.4(3) . . ?
C38 C39 H39 119.8 . . ?
C34 C39 H39 119.8 . . ?
C19 C14 C15 118.4(3) . . ?
C19 C14 C11 121.1(3) . . ?
C15 C14 C11 120.5(3) . . ?
C17 C18 C19 120.3(3) . . ?
C17 C18 H18 119.9 . . ?
C19 C18 H18 119.9 . . ?
C1 C21 C28 123.1(3) . . ?
C1 C21 C22 123.4(3) . . ?
C28 C21 C22 113.5(3) . . ?
C17 C16 C15 120.4(3) . . ?
C17 C16 H16 119.8 . . ?
C15 C16 H16 119.8 . . ?

loop_
_geom_bond_atom_site_label_1
_geom_bond_atom_site_label_2
_geom_bond_distance
_geom_bond_site_symmetry_2
_geom_bond_publ_flag
C1 C21 1.353(4) . ?
C1 C2 1.502(4) . ?
C1 C8 1.503(4) . ?
C36 C37 1.388(5) . ?
C36 C35 1.394(5) . ?
C36 H36 0.9500 . ?
C13 C12 1.389(5) . ?
C13 C8 1.395(5) . ?
C13 H13 0.9500 . ?
C3 C4 1.384(5) . ?
C3 C2 1.401(5) . ?
C3 H3 0.9500 . ?
C9 C10 1.384(4) . ?
C9 C8 1.400(4) . ?
C9 H9 0.9500 . ?
C23 C24 1.385(5) . ?
C23 C22 1.386(5) . ?
C23 H23 0.9500 . ?
C26 C25 1.385(5) . ?
C26 C27 1.389(5) . ?
C26 H26 0.9500 . ?
C35 C34 1.383(5) . ?
C35 H35 0.9500 . ?
C38 C37 1.378(5) . ?
C38 C39 1.392(5) . ?
C38 H38 0.9500 . ?
C15 C16 1.388(5) . ?
C15 C14 1.395(5) . ?
C15 H15 0.9500 . ?
C24 C25 1.382(5) . ?
C24 H24 0.9500 . ?
C27 C22 1.396(5) . ?
C27 H27 0.9500 . ?
C32 C33 1.392(4) . ?
C32 C31 1.400(5) . ?
C32 H32 0.9500 . ?
C37 H37 0.9500 . ?
C25 H25 0.9500 . ?
C34 C39 1.404(5) . ?
C34 C31 1.491(5) . ?
C22 C21 1.501(4) . ?
C19 C18 1.386(5) . ?
C19 C14 1.393(5) . ?
C19 H19 0.9500 . ?
C33 C28 1.391(5) . ?
C33 H33 0.9500 . ?
C2 C7 1.393(5) . ?
C11 C10 1.393(5) . ?
C11 C12 1.393(5) . ?
C11 C14 1.487(5) . ?
C10 H10 0.9500 . ?
C30 C29 1.387(5) . ?
C30 C31 1.390(4) . ?
C30 H30 0.9500 . ?
C7 C6 1.389(4) . ?
C7 H7 0.9500 . ?
C6 C5 1.394(5) . ?
C6 H6 0.9500 . ?
C5 C4 1.376(5) . ?
C5 H5 0.9500 . ?
C4 H4 0.9500 . ?
C28 C29 1.397(5) . ?
C28 C21 1.492(4) . ?
C29 H29 0.9500 . ?
C12 H12 0.9500 . ?
C17 C18 1.379(5) . ?
C17 C16 1.383(5) . ?
C17 H17 0.9500 . ?
C39 H39 0.9500 . ?
C18 H18 0.9500 . ?
C16 H16 0.9500 . ?

loop_
_geom_torsion_atom_site_label_1
_geom_torsion_atom_site_label_2
_geom_torsion_atom_site_label_3
_geom_torsion_atom_site_label_4
_geom_torsion
_geom_torsion_site_symmetry_1
_geom_torsion_site_symmetry_2
_geom_torsion_site_symmetry_3
_geom_torsion_site_symmetry_4
_geom_torsion_publ_flag
C37 C36 C35 C34 0.3(5) . . . . ?
C22 C23 C24 C25 1.4(5) . . . . ?
C12 C13 C8 C9 0.1(5) . . . . ?
C12 C13 C8 C1 177.6(3) . . . . ?
C10 C9 C8 C13 0.0(5) . . . . ?
C10 C9 C8 C1 -177.6(3) . . . . ?
C21 C1 C8 C13 39.0(5) . . . . ?
C2 C1 C8 C13 -141.4(3) . . . . ?
C21 C1 C8 C9 -143.6(3) . . . . ?
C2 C1 C8 C9 36.0(4) . . . . ?
C25 C26 C27 C22 2.2(5) . . . . ?
C39 C38 C37 C36 -0.1(5) . . . . ?
C35 C36 C37 C38 -0.5(5) . . . . ?
C23 C24 C25 C26 -1.0(5) . . . . ?
C27 C26 C25 C24 -0.8(5) . . . . ?
C36 C35 C34 C39 0.4(5) . . . . ?
C36 C35 C34 C31 179.7(3) . . . . ?
C24 C23 C22 C27 -0.1(5) . . . . ?
C24 C23 C22 C21 178.8(3) . . . . ?
C26 C27 C22 C23 -1.7(5) . . . . ?
C26 C27 C22 C21 179.4(3) . . . . ?
C31 C32 C33 C28 1.9(5) . . . . ?
C4 C3 C2 C7 -1.6(5) . . . . ?
C4 C3 C2 C1 -180.0(3) . . . . ?
C21 C1 C2 C7 41.2(5) . . . . ?
C8 C1 C2 C7 -138.4(3) . . . . ?
C21 C1 C2 C3 -140.5(3) . . . . ?
C8 C1 C2 C3 39.9(4) . . . . ?
C8 C9 C10 C11 0.4(5) . . . . ?
C12 C11 C10 C9 -0.9(5) . . . . ?
C14 C11 C10 C9 176.7(3) . . . . ?
C3 C2 C7 C6 1.3(5) . . . . ?
C1 C2 C7 C6 179.6(3) . . . . ?
C2 C7 C6 C5 0.0(5) . . . . ?
C7 C6 C5 C4 -1.1(5) . . . . ?
C6 C5 C4 C3 0.8(5) . . . . ?
C2 C3 C4 C5 0.5(5) . . . . ?
C32 C33 C28 C29 2.8(5) . . . . ?
C32 C33 C28 C21 -175.8(3) . . . . ?
C31 C30 C29 C28 3.5(5) . . . . ?
C33 C28 C29 C30 -5.5(5) . . . . ?
C21 C28 C29 C30 173.1(3) . . . . ?
C29 C30 C31 C32 1.3(5) . . . . ?
C29 C30 C31 C34 -177.5(3) . . . . ?
C33 C32 C31 C30 -4.0(5) . . . . ?
C33 C32 C31 C34 174.8(3) . . . . ?
C35 C34 C31 C30 -142.5(3) . . . . ?
C39 C34 C31 C30 36.7(4) . . . . ?
C35 C34 C31 C32 38.7(5) . . . . ?
C39 C34 C31 C32 -142.0(3) . . . . ?
C8 C13 C12 C11 -0.6(5) . . . . ?
C10 C11 C12 C13 0.9(5) . . . . ?
C14 C11 C12 C13 -176.7(3) . . . . ?
C37 C38 C39 C34 0.8(5) . . . . ?
C35 C34 C39 C38 -0.9(5) . . . . ?
C31 C34 C39 C38 179.8(3) . . . . ?
C18 C19 C14 C15 -1.0(6) . . . . ?
C18 C19 C14 C11 177.2(3) . . . . ?
C16 C15 C14 C19 3.2(5) . . . . ?
C16 C15 C14 C11 -175.0(3) . . . . ?
C10 C11 C14 C19 141.9(3) . . . . ?
C12 C11 C14 C19 -40.5(5) . . . . ?
C10 C11 C14 C15 -39.9(5) . . . . ?
C12 C11 C14 C15 137.6(3) . . . . ?
C16 C17 C18 C19 2.3(6) . . . . ?
C14 C19 C18 C17 -1.8(6) . . . . ?
C2 C1 C21 C28 5.3(5) . . . . ?
C8 C1 C21 C28 -175.1(3) . . . . ?
C2 C1 C21 C22 -172.8(3) . . . . ?
C8 C1 C21 C22 6.8(5) . . . . ?
C33 C28 C21 C1 53.6(5) . . . . ?
C29 C28 C21 C1 -125.0(4) . . . . ?
C33 C28 C21 C22 -128.2(3) . . . . ?
C29 C28 C21 C22 53.3(4) . . . . ?
C23 C22 C21 C1 62.2(5) . . . . ?
C27 C22 C21 C1 -118.9(4) . . . . ?
C23 C22 C21 C28 -116.0(3) . . . . ?
C27 C22 C21 C28 62.8(4) . . . . ?
C18 C17 C16 C15 -0.1(6) . . . . ?
C14 C15 C16 C17 -2.7(6) . . . . ?

loop_
_cod_related_entry_id
_cod_related_entry_database
_cod_related_entry_code
1 ChemSpider 21190645
